data_7100435
loop_
_publ_author_name
'T. Chivers'
'Zhiyong Fu.'
'L. Thompson'

_publ_section_title
;
Structure and Magnetic Properties of a Novel Copper Halide
Framework {[tBuNH3]2[Cu3(\`i3-OH)( \`i2-H2O)Cl7]}n Synthesized via in situ
Templation
;
_journal_name_full 'Chemical Communications'
_journal_paper_doi 10.1039/b501040c
_journal_year 2005
_chemical_formula_sum 'C4 H12 Cl3 Cu N'
_chemical_formula_weight 244.04
_space_group_IT_number 14
_symmetry_cell_setting monoclinic
_symmetry_space_group_name_Hall '-P 2yn'
_symmetry_space_group_name_H-M 'P 1 21/n 1'
_cell_angle_alpha 90.00
_cell_angle_beta 90.63(3)
_cell_angle_gamma 90.00
_cell_formula_units_Z 4
_cell_length_a 6.1048(12)
_cell_length_b 16.946(3)
_cell_length_c 9.1044(18)
_cell_measurement_temperature 173(2)
_cell_volume 941.8(3)
_diffrn_ambient_temperature 173(2)
_exptl_crystal_density_diffrn 1.721
_cod_depositor_comments
;
The following automatic conversions were performed:
'_symmetry_cell_setting' value 'Monoclinic' changed to 'monoclinic'
according to '/home/saulius/struct/CIF-dictionaries/cif_core.dic'
dictionary named 'cif_core.dic' version 2.4.1 from 2010-06-29.

Automatic conversion script
Id: cif_fix_enum 1527 2010-12-29 10:47:43Z saulius 
;
_cod_original_sg_symbol_H-M 'P 21/n'
_cod_database_code 7100435

loop_
_symmetry_equiv_pos_as_xyz
'x, y, z'
'-x+1/2, y+1/2, -z+1/2'
'-x, -y, -z'
'x-1/2, -y-1/2, z-1/2'

loop_
_atom_site_label
_atom_site_type_symbol
_atom_site_fract_x
_atom_site_fract_y
_atom_site_fract_z
_atom_site_U_iso_or_equiv
_atom_site_adp_type
_atom_site_occupancy
_atom_site_symmetry_multiplicity
_atom_site_calc_flag
_atom_site_refinement_flags
_atom_site_disorder_assembly
_atom_site_disorder_group
Cu1 Cu 0.25219(10) 0.01386(4) 0.41369(7) 0.0173(2) Uani 1 1 d . . .
Cl2 Cl 0.0328(2) -0.09734(7) 0.54286(15) 0.0201(3) Uani 1 1 d . . .
Cl3 Cl 0.4401(2) 0.06267(7) 0.61680(15) 0.0224(3) Uani 1 1 d . . .
Cl1 Cl 0.1806(2) 0.01045(8) 0.16729(15) 0.0253(3) Uani 1 1 d . . .
N1 N 0.3178(7) -0.0850(2) 0.8623(5) 0.0223(11) Uani 1 1 d . . .
H1D H 0.2468 -0.0618 0.9355 0.033 Uiso 1 1 calc R . .
H1E H 0.2392 -0.0807 0.7798 0.033 Uiso 1 1 calc R . .
H1F H 0.4470 -0.0616 0.8506 0.033 Uiso 1 1 calc R . .
C4 C 0.1273(10) -0.2079(3) 0.9165(7) 0.0326(15) Uani 1 1 d . . .
H4A H 0.0560 -0.1837 0.9985 0.049 Uiso 1 1 calc R . .
H4B H 0.1413 -0.2635 0.9336 0.049 Uiso 1 1 calc R . .
H4C H 0.0418 -0.1991 0.8289 0.049 Uiso 1 1 calc R . .
C3 C 0.4754(10) -0.2078(3) 0.7688(7) 0.0322(15) Uani 1 1 d . . .
H3A H 0.6166 -0.1834 0.7608 0.048 Uiso 1 1 calc R . .
H3B H 0.3929 -0.1992 0.6798 0.048 Uiso 1 1 calc R . .
H3C H 0.4936 -0.2635 0.7844 0.048 Uiso 1 1 calc R . .
C2 C 0.3528(9) -0.1719(3) 0.8984(6) 0.0222(12) Uani 1 1 d . . .
C1 C 0.4879(11) -0.1756(4) 1.0388(7) 0.0359(16) Uani 1 1 d . . .
H1A H 0.4068 -0.1524 1.1176 0.054 Uiso 1 1 calc R . .
H1B H 0.6221 -0.1470 1.0258 0.054 Uiso 1 1 calc R . .
H1C H 0.5205 -0.2296 1.0618 0.054 Uiso 1 1 calc R . .

loop_
_atom_site_aniso_label
_atom_site_aniso_U_11
_atom_site_aniso_U_22
_atom_site_aniso_U_33
_atom_site_aniso_U_23
_atom_site_aniso_U_13
_atom_site_aniso_U_12
Cu1 0.0158(3) 0.0203(3) 0.0158(4) -0.0010(3) -0.0023(3) 0.0020(3)
Cl2 0.0196(7) 0.0181(6) 0.0225(8) 0.0008(5) -0.0012(6) 0.0022(5)
Cl3 0.0199(7) 0.0253(7) 0.0220(8) -0.0064(6) -0.0042(6) 0.0055(5)
Cl1 0.0228(7) 0.0370(8) 0.0162(7) -0.0035(6) -0.0030(6) 0.0071(6)
N1 0.020(3) 0.022(2) 0.025(3) 0.002(2) -0.001(2) 0.0034(19)
C4 0.041(4) 0.027(3) 0.030(4) 0.005(3) 0.003(3) -0.003(3)
C3 0.036(4) 0.032(3) 0.029(4) -0.001(3) -0.002(3) 0.007(3)
C2 0.028(3) 0.020(3) 0.019(3) 0.001(2) -0.003(2) 0.005(2)
C1 0.049(4) 0.032(3) 0.027(4) -0.004(3) -0.010(3) 0.012(3)

loop_
_geom_bond_atom_site_label_1
_geom_bond_atom_site_label_2
_geom_bond_distance
_geom_bond_site_symmetry_2
_geom_bond_publ_flag
Cu1 Cl2 2.2804(14) 3_556 ?
Cu1 Cl1 2.2815(16) . ?
Cu1 Cl3 2.3018(14) 3_656 ?
Cu1 Cl3 2.3181(16) . ?
Cu1 Cl2 2.6004(15) . ?
Cl2 Cu1 2.2804(14) 3_556 ?
Cl3 Cu1 2.3018(14) 3_656 ?
N1 C2 1.524(6) . ?
C4 C2 1.517(8) . ?
C3 C2 1.531(8) . ?
C2 C1 1.514(8) . ?
